data_7030836
loop_
_publ_author_name
'Kong, Wei-Li'
'Wang, Zhong-Xia'

_publ_section_title
;
 Dinuclear magnesium, zinc and aluminum complexes supported by
 bis(iminopyrrolide) ligands: synthesis, structures, and catalysis toward
 the ring-opening polymerization of \e-caprolactone and rac-lactide.
;
_journal_issue 24
_journal_name_full 'Dalton transactions (Cambridge, England : 2003)'
_journal_page_first 9126
_journal_page_last 9135
_journal_paper_doi 10.1039/c4dt00431k
_journal_volume 43
_journal_year 2014
_chemical_formula_sum 'C36 H47 Mg2 N5 O2'
_chemical_formula_weight 630.41
_chemical_name_systematic
;
 ?
;
_space_group_IT_number 15
_symmetry_cell_setting monoclinic
_symmetry_space_group_name_Hall '-C 2yc'
_symmetry_space_group_name_H-M 'C 1 2/c 1'
_atom_sites_solution_hydrogens geom
_atom_sites_solution_primary direct
_atom_sites_solution_secondary difmap
_audit_creation_method SHELXL-97
_cell_angle_alpha 90.00
_cell_angle_beta 93.8190(10)
_cell_angle_gamma 90.00
_cell_formula_units_Z 12
_cell_length_a 26.0618(2)
_cell_length_b 21.4306(2)
_cell_length_c 18.9115(2)
_cell_measurement_reflns_used 12586
_cell_measurement_temperature 150(2)
_cell_measurement_theta_max 62.6849
_cell_measurement_theta_min 3.3964
_cell_volume 10539.00(17)
_computing_cell_refinement 'CrysAlisPro (Oxford Diffraction Ltd.)'
_computing_data_collection 'CrysAlisPro (Oxford Diffraction Ltd.)'
_computing_data_reduction 'CrysAlisPro (Oxford Diffraction Ltd.)'
_computing_molecular_graphics 'Ortep-3 (L. J. Farrugia, 2001)'
_computing_publication_material SHELXL-97
_computing_structure_refinement 'SHELXL-97 (Sheldrick, 1997)'
_computing_structure_solution 'SHELXS-97 (Sheldrick, 1997)'
_diffrn_ambient_temperature 150(2)
_diffrn_detector_area_resol_mean 15.9149
_diffrn_measured_fraction_theta_full 0.992
_diffrn_measured_fraction_theta_max 0.992
_diffrn_measurement_device_type 'Gemini S Ultra, Oxford Diffraction'
_diffrn_measurement_method '\w scans'
_diffrn_radiation_monochromator mirror
_diffrn_radiation_source 'Enhance Ultra (Cu) X-ray Source'
_diffrn_radiation_type CuK\a
_diffrn_radiation_wavelength 1.54184
_diffrn_reflns_av_R_equivalents 0.0332
_diffrn_reflns_av_sigmaI/netI 0.0258
_diffrn_reflns_limit_h_max 30
_diffrn_reflns_limit_h_min -21
_diffrn_reflns_limit_k_max 24
_diffrn_reflns_limit_k_min -24
_diffrn_reflns_limit_l_max 21
_diffrn_reflns_limit_l_min -20
_diffrn_reflns_number 34830
_diffrn_reflns_theta_full 62.78
_diffrn_reflns_theta_max 62.78
_diffrn_reflns_theta_min 3.40
_exptl_absorpt_coefficient_mu 0.906
_exptl_absorpt_correction_T_max 0.7727
_exptl_absorpt_correction_T_min 0.7362
_exptl_absorpt_correction_type multi-scan
_exptl_absorpt_process_details
;
CrysAlisPro, Agilent Technologies,
Version 1.171.35.19 (release 27-10-2011 CrysAlis171 .NET)
(compiled Oct 27 2011,15:02:11)
Empirical absorption correction using spherical harmonics,
 implemented in SCALE3 ABSPACK scaling algorithm.
;
_exptl_crystal_colour colourless
_exptl_crystal_density_diffrn 1.192
_exptl_crystal_density_method 'not measured'
_exptl_crystal_F_000 4056
_exptl_crystal_size_max 0.36
_exptl_crystal_size_mid 0.34
_exptl_crystal_size_min 0.30
_refine_diff_density_max 0.967
_refine_diff_density_min -0.762
_refine_diff_density_rms 0.049
_refine_ls_extinction_method none
_refine_ls_goodness_of_fit_ref 1.026
_refine_ls_hydrogen_treatment mixed
_refine_ls_matrix_type full
_refine_ls_number_parameters 637
_refine_ls_number_reflns 8405
_refine_ls_number_restraints 45
_refine_ls_restrained_S_all 1.030
_refine_ls_R_factor_all 0.0676
_refine_ls_R_factor_gt 0.0553
_refine_ls_shift/su_max 0.001
_refine_ls_shift/su_mean 0.000
_refine_ls_structure_factor_coef Fsqd
_refine_ls_weighting_details 'calc w=1/[\s^2^(Fo^2^)+(0.0826P)^2^+17.0501P] where P=(Fo^2^+2Fc^2^)/3'
_refine_ls_weighting_scheme calc
_refine_ls_wR_factor_gt 0.1489
_refine_ls_wR_factor_ref 0.1611
_reflns_number_gt 6852
_reflns_number_total 8405
_reflns_threshold_expression >2sigma(I)
_cod_data_source_file c4dt00431k1.cif
_cod_data_source_block 120412-lt
_cod_depositor_comments 'Adding full bibliography for 7030836--7030838.cif.'
_cod_original_sg_symbol_H-M 'C 2/c'
_cod_database_code 7030836

loop_
_symmetry_equiv_pos_as_xyz
'x, y, z'
'-x, y, -z+1/2'
'x+1/2, y+1/2, z'
'-x+1/2, y+1/2, -z+1/2'
'-x, -y, -z'
'x, -y, z-1/2'
'-x+1/2, -y+1/2, -z'
'x+1/2, -y+1/2, z-1/2'

loop_
_atom_site_label
_atom_site_type_symbol
_atom_site_fract_x
_atom_site_fract_y
_atom_site_fract_z
_atom_site_U_iso_or_equiv
_atom_site_adp_type
_atom_site_occupancy
_atom_site_symmetry_multiplicity
_atom_site_calc_flag
_atom_site_refinement_flags
_atom_site_disorder_assembly
_atom_site_disorder_group
Mg3 Mg 0.97152(3) 0.28354(4) 0.68402(4) 0.0378(2) Uani 1 1 d . . .
Mg1 Mg 0.63645(3) 0.33718(4) 0.82275(5) 0.0424(2) Uani 1 1 d . . .
Mg2 Mg 0.69479(3) 0.27806(4) 0.72198(5) 0.0418(2) Uani 1 1 d . . .
O3 O 0.95788(6) 0.29714(8) 0.78300(9) 0.0375(4) Uani 1 1 d U . .
O2 O 0.62473(7) 0.30741(8) 0.72616(10) 0.0412(4) Uani 1 1 d U . .
O1 O 0.69861(7) 0.28644(8) 0.82419(9) 0.0400(4) Uani 1 1 d U . .
N5 N 0.70930(8) 0.20017(10) 0.66290(11) 0.0370(5) Uani 1 1 d . . .
N1 N 0.58047(8) 0.32916(10) 0.89421(11) 0.0377(5) Uani 1 1 d . . .
N6 N 0.93042(8) 0.33361(10) 0.60743(11) 0.0391(5) Uani 1 1 d . B .
C19 C 0.66058(10) 0.10530(12) 0.69621(15) 0.0412(6) Uani 1 1 d . . .
N4 N 0.74751(10) 0.31946(11) 0.65743(14) 0.0515(6) Uani 1 1 d . . .
C11 C 0.74555(10) 0.21576(12) 0.61547(14) 0.0388(6) Uani 1 1 d . . .
C15 C 0.55273(10) 0.21953(12) 0.91644(14) 0.0377(6) Uani 1 1 d . . .
N7 N 0.94004(12) 0.20658(11) 0.62836(14) 0.0572(7) Uani 1 1 d D . .
C14 C 0.69975(10) 0.13838(12) 0.65385(13) 0.0368(6) Uani 1 1 d . . .
C24 C 0.75235(10) 0.32799(13) 0.92209(14) 0.0417(6) Uani 1 1 d . . .
N2 N 0.62796(10) 0.43265(11) 0.84251(15) 0.0581(7) Uani 1 1 d . . .
N3 N 0.71074(11) 0.42627(11) 0.74102(15) 0.0596(7) Uani 1 1 d . . .
H3 H 0.6860 0.4016 0.7273 0.072 Uiso 1 1 calc R . .
N8 N 1.0000 0.14804(16) 0.7500 0.0640(10) Uani 1 2 d SDU . .
H10 H 1.0000 0.1882 0.7500 0.077 Uiso 1 2 calc SR A 1
C44 C 0.94241(11) 0.44896(13) 0.61549(15) 0.0474(7) Uani 1 1 d . . .
C4 C 0.56805(10) 0.38871(12) 0.91607(14) 0.0400(6) Uani 1 1 d . . .
C50 C 0.84950(10) 0.22140(13) 0.76133(15) 0.0413(6) Uani 1 1 d . . .
H50 H 0.8430 0.2461 0.7213 0.050 Uiso 1 1 calc R . .
C13 C 0.73016(10) 0.11415(13) 0.60181(14) 0.0410(6) Uani 1 1 d . . .
H13 H 0.7309 0.0730 0.5865 0.049 Uiso 1 1 calc R . .
C1 C 0.54970(10) 0.28940(12) 0.92771(13) 0.0351(6) Uani 1 1 d . . .
C37 C 0.91836(10) 0.39110(14) 0.58198(14) 0.0435(6) Uani 1 1 d . B .
C10 C 0.76375(11) 0.27823(14) 0.61424(15) 0.0451(7) Uani 1 1 d D . .
C49 C 0.88223(9) 0.24323(12) 0.81674(13) 0.0346(5) Uani 1 1 d . . .
C25 C 0.79828(10) 0.35801(14) 0.91154(16) 0.0475(7) Uani 1 1 d . . .
H25 H 0.8198 0.3422 0.8785 0.057 Uiso 1 1 calc R . .
C17 C 0.53613(12) 0.20395(13) 0.83927(15) 0.0475(7) Uani 1 1 d . . .
H17B H 0.5386 0.1597 0.8320 0.071 Uiso 1 1 calc R . .
H17A H 0.5581 0.2253 0.8084 0.071 Uiso 1 1 calc R . .
H17C H 0.5012 0.2171 0.8290 0.071 Uiso 1 1 calc R . .
C23 C 0.73577(11) 0.27128(13) 0.87951(15) 0.0455(6) Uani 1 1 d U . .
H23A H 0.7655 0.2528 0.8595 0.055 Uiso 1 1 calc R . .
H23B H 0.7215 0.2407 0.9105 0.055 Uiso 1 1 calc R . .
C20 C 0.60830(11) 0.13810(14) 0.68588(18) 0.0516(7) Uani 1 1 d . . .
H20A H 0.5971 0.1379 0.6365 0.077 Uiso 1 1 calc R . .
H20B H 0.6115 0.1804 0.7024 0.077 Uiso 1 1 calc R . .
H20C H 0.5836 0.1165 0.7123 0.077 Uiso 1 1 calc R . .
C2 C 0.51793(10) 0.32271(13) 0.97097(14) 0.0426(6) Uani 1 1 d . . .
H2 H 0.4937 0.3060 0.9995 0.051 Uiso 1 1 calc R . .
C51 C 0.82639(11) 0.16335(14) 0.76481(16) 0.0481(7) Uani 1 1 d . . .
H51 H 0.8047 0.1491 0.7272 0.058 Uiso 1 1 calc R . .
C3 C 0.52942(11) 0.38567(13) 0.96329(15) 0.0455(7) Uani 1 1 d . . .
H3A H 0.5143 0.4191 0.9853 0.055 Uiso 1 1 calc R . .
C40 C 0.90270(10) 0.29170(15) 0.56406(14) 0.0466(7) Uani 1 1 d . . .
C48 C 0.90958(10) 0.30459(12) 0.81170(15) 0.0407(6) Uani 1 1 d U . .
H48A H 0.8886 0.3329 0.7820 0.049 Uiso 1 1 calc R . .
H48B H 0.9144 0.3230 0.8585 0.049 Uiso 1 1 calc R . .
C21 C 0.67836(13) 0.10638(14) 0.77519(15) 0.0524(7) Uani 1 1 d . . .
H21B H 0.6806 0.1488 0.7914 0.079 Uiso 1 1 calc R . .
H21A H 0.7115 0.0869 0.7819 0.079 Uiso 1 1 calc R . .
H21C H 0.6541 0.0841 0.8017 0.079 Uiso 1 1 calc R . .
C54 C 0.89120(11) 0.20578(12) 0.87608(14) 0.0422(6) Uani 1 1 d . . .
H54 H 0.9130 0.2197 0.9138 0.051 Uiso 1 1 calc R . .
C18 C 0.51713(13) 0.18556(14) 0.96480(17) 0.0551(8) Uani 1 1 d . . .
H18A H 0.4824 0.1993 0.9544 0.083 Uiso 1 1 calc R . .
H18B H 0.5274 0.1947 1.0134 0.083 Uiso 1 1 calc R . .
H18C H 0.5193 0.1414 0.9570 0.083 Uiso 1 1 calc R . .
C31 C 0.59393(12) 0.37814(13) 0.63371(19) 0.0567(9) Uani 1 1 d . . .
C5 C 0.59369(12) 0.44031(13) 0.88784(17) 0.0497(7) Uani 1 1 d D . .
C39 C 0.87324(11) 0.32330(18) 0.51218(16) 0.0578(8) Uani 1 1 d . B .
H39 H 0.8513 0.3058 0.4768 0.069 Uiso 1 1 calc R . .
C52 C 0.83562(12) 0.12675(13) 0.82428(17) 0.0533(7) Uani 1 1 d . . .
H52 H 0.8200 0.0879 0.8271 0.064 Uiso 1 1 calc R . .
C22 C 0.65373(12) 0.03789(13) 0.67098(17) 0.0526(7) Uani 1 1 d . . .
H22B H 0.6291 0.0173 0.6985 0.079 Uiso 1 1 calc R . .
H22A H 0.6861 0.0165 0.6767 0.079 Uiso 1 1 calc R . .
H22C H 0.6417 0.0375 0.6219 0.079 Uiso 1 1 calc R . .
C47 C 0.93131(14) 0.45176(15) 0.69392(17) 0.0607(8) Uani 1 1 d . . .
H47A H 0.8948 0.4525 0.6981 0.091 Uiso 1 1 calc R . .
H47B H 0.9464 0.4888 0.7148 0.091 Uiso 1 1 calc R . .
H47C H 0.9458 0.4158 0.7179 0.091 Uiso 1 1 calc R . .
C16 C 0.60806(11) 0.19711(13) 0.93256(18) 0.0506(7) Uani 1 1 d . . .
H16A H 0.6094 0.1525 0.9279 0.076 Uiso 1 1 calc R . .
H16B H 0.6195 0.2088 0.9800 0.076 Uiso 1 1 calc R . .
H16C H 0.6300 0.2160 0.8998 0.076 Uiso 1 1 calc R . .
C26 C 0.81270(12) 0.41123(15) 0.94934(19) 0.0590(8) Uani 1 1 d . . .
H26 H 0.8439 0.4304 0.9421 0.071 Uiso 1 1 calc R . .
C12 C 0.75888(10) 0.16340(13) 0.57759(14) 0.0438(6) Uani 1 1 d . . .
H12 H 0.7824 0.1616 0.5428 0.053 Uiso 1 1 calc R . .
C45 C 1.00076(12) 0.44761(16) 0.60954(19) 0.0608(8) Uani 1 1 d . . .
H45B H 1.0151 0.4120 0.6345 0.091 Uiso 1 1 calc R . .
H45A H 1.0157 0.4850 0.6298 0.091 Uiso 1 1 calc R . .
H45C H 1.0081 0.4450 0.5605 0.091 Uiso 1 1 calc R . .
C53 C 0.86811(13) 0.14803(14) 0.87965(16) 0.0527(7) Uani 1 1 d . . .
H53 H 0.8745 0.1233 0.9197 0.063 Uiso 1 1 calc R . .
C35 C 0.58299(16) 0.48739(15) 0.6100(2) 0.0733(11) Uani 1 1 d . . .
H35 H 0.5674 0.5250 0.6203 0.088 Uiso 1 1 calc R . .
C38 C 0.88294(11) 0.38626(17) 0.52320(15) 0.0565(8) Uani 1 1 d . . .
H38 H 0.8686 0.4191 0.4966 0.068 Uiso 1 1 calc R B .
C27 C 0.78122(15) 0.43570(16) 0.99738(19) 0.0665(9) Uani 1 1 d . . .
H27 H 0.7907 0.4717 1.0224 0.080 Uiso 1 1 calc R . .
C7 C 0.70339(14) 0.47390(15) 0.7917(2) 0.0666(9) Uani 1 1 d . . .
H7B H 0.7174 0.5122 0.7737 0.080 Uiso 1 1 calc R . .
H7A H 0.7241 0.4632 0.8345 0.080 Uiso 1 1 calc R . .
C30 C 0.58487(12) 0.31894(14) 0.67356(18) 0.0570(8) Uani 1 1 d U . .
H30B H 0.5524 0.3219 0.6956 0.068 Uiso 1 1 calc R . .
H30A H 0.5825 0.2842 0.6406 0.068 Uiso 1 1 calc R . .
C41 C 0.90908(13) 0.22694(16) 0.57765(17) 0.0559(8) Uani 1 1 d D B .
C36 C 0.57184(14) 0.43417(16) 0.6477(2) 0.0690(10) Uani 1 1 d . . .
H36 H 0.5489 0.4367 0.6832 0.083 Uiso 1 1 calc R . .
C32 C 0.62848(15) 0.37675(15) 0.57945(18) 0.0645(9) Uani 1 1 d . . .
H32 H 0.6441 0.3392 0.5686 0.077 Uiso 1 1 calc R . .
C29 C 0.72134(13) 0.35301(16) 0.97149(18) 0.0632(9) Uani 1 1 d . . .
H29 H 0.6905 0.3335 0.9801 0.076 Uiso 1 1 calc R . .
C8 C 0.75939(16) 0.42058(17) 0.7140(2) 0.0800(12) Uani 1 1 d . . .
H8B H 0.7825 0.4043 0.7519 0.096 Uiso 1 1 calc R . .
H8A H 0.7711 0.4624 0.7040 0.096 Uiso 1 1 calc R . .
C9 C 0.76635(17) 0.38343(16) 0.6523(2) 0.0748(11) Uani 1 1 d . . .
H9B H 0.8027 0.3822 0.6441 0.090 Uiso 1 1 calc R . .
H9A H 0.7486 0.4034 0.6116 0.090 Uiso 1 1 calc R . .
C46 C 0.92047(17) 0.50784(17) 0.5789(2) 0.0815(12) Uani 1 1 d . . .
H46B H 0.9273 0.5069 0.5297 0.122 Uiso 1 1 calc R . .
H46A H 0.9363 0.5440 0.6009 0.122 Uiso 1 1 calc R . .
H46C H 0.8840 0.5095 0.5832 0.122 Uiso 1 1 calc R . .
C6 C 0.65236(15) 0.48729(15) 0.8119(2) 0.0724(10) Uani 1 1 d . . .
H6A H 0.6314 0.5013 0.7706 0.087 Uiso 1 1 calc R . .
H6B H 0.6539 0.5209 0.8463 0.087 Uiso 1 1 calc R . .
C34 C 0.61651(19) 0.48503(17) 0.5579(2) 0.0798(12) Uani 1 1 d . . .
H34 H 0.6238 0.5210 0.5330 0.096 Uiso 1 1 calc R . .
C28 C 0.73575(16) 0.40680(19) 1.0083(2) 0.0764(11) Uani 1 1 d . . .
H28 H 0.7142 0.4234 1.0409 0.092 Uiso 1 1 calc R . .
C33 C 0.63962(18) 0.42982(17) 0.54204(19) 0.0767(11) Uani 1 1 d . . .
H33 H 0.6626 0.4281 0.5065 0.092 Uiso 1 1 calc R . .
C43' C 0.9833(2) 0.1227(3) 0.6802(2) 0.0629(12) Uani 0.541(5) 1 d PDU B 2
H43C H 0.9825 0.0777 0.6860 0.075 Uiso 0.541(5) 1 calc PR B 2
H43D H 1.0110 0.1314 0.6498 0.075 Uiso 0.541(5) 1 calc PR B 2
C42' C 0.9355(3) 0.13900(14) 0.6382(4) 0.066(2) Uani 0.541(5) 1 d PDU B 2
H42A H 0.9333 0.1174 0.5931 0.079 Uiso 0.541(5) 1 calc PR B 2
H42B H 0.9055 0.1288 0.6637 0.079 Uiso 0.541(5) 1 calc PR B 2
C42 C 0.9580(4) 0.1424(2) 0.6406(5) 0.066(2) Uani 0.459(5) 1 d PDU B 1
H42C H 0.9932 0.1402 0.6269 0.079 Uiso 0.459(5) 1 calc PR B 1
H42D H 0.9376 0.1155 0.6084 0.079 Uiso 0.459(5) 1 calc PR B 1
C43 C 0.9570(2) 0.1156(3) 0.7122(3) 0.0629(12) Uani 0.459(5) 1 d PDU B 1
H43A H 0.9248 0.1244 0.7329 0.075 Uiso 0.459(5) 1 calc PR B 1
H43B H 0.9625 0.0709 0.7117 0.075 Uiso 0.459(5) 1 calc PR B 1
H10E H 0.7879(9) 0.2889(13) 0.5813(13) 0.045(8) Uiso 1 1 d D . .
H41 H 0.8903(11) 0.1992(13) 0.5479(16) 0.062(10) Uiso 1 1 d D . .
H5 H 0.5839(11) 0.4810(9) 0.9013(15) 0.050(8) Uiso 1 1 d D . .

loop_
_atom_site_aniso_label
_atom_site_aniso_U_11
_atom_site_aniso_U_22
_atom_site_aniso_U_33
_atom_site_aniso_U_23
_atom_site_aniso_U_13
_atom_site_aniso_U_12
Mg3 0.0389(5) 0.0387(5) 0.0360(5) -0.0030(4) 0.0057(4) -0.0009(4)
Mg1 0.0458(5) 0.0351(5) 0.0474(5) -0.0018(4) 0.0119(4) 0.0025(4)
Mg2 0.0462(5) 0.0397(5) 0.0405(5) -0.0039(4) 0.0096(4) -0.0012(4)
O3 0.0356(9) 0.0402(10) 0.0378(9) -0.0038(7) 0.0099(8) -0.0031(7)
O2 0.0470(10) 0.0312(9) 0.0457(10) 0.0045(8) 0.0039(8) -0.0007(8)
O1 0.0428(10) 0.0393(10) 0.0385(10) -0.0037(8) 0.0056(7) 0.0014(8)
N5 0.0396(11) 0.0381(12) 0.0339(11) 0.0017(9) 0.0067(9) -0.0002(9)
N1 0.0401(11) 0.0332(11) 0.0399(12) -0.0024(9) 0.0046(9) 0.0035(9)
N6 0.0348(11) 0.0486(13) 0.0343(11) -0.0042(10) 0.0047(9) -0.0016(10)
C19 0.0450(15) 0.0350(14) 0.0446(15) 0.0009(11) 0.0112(12) 0.0019(11)
N4 0.0571(15) 0.0418(13) 0.0568(15) -0.0005(11) 0.0132(12) -0.0093(11)
C11 0.0372(13) 0.0447(15) 0.0347(13) 0.0027(11) 0.0044(11) -0.0007(11)
C15 0.0402(14) 0.0353(13) 0.0381(14) 0.0010(11) 0.0070(11) 0.0001(11)
N7 0.087(2) 0.0434(14) 0.0429(14) -0.0083(11) 0.0184(14) -0.0183(13)
C14 0.0390(13) 0.0365(14) 0.0352(13) 0.0011(11) 0.0045(11) 0.0051(11)
C24 0.0407(14) 0.0451(15) 0.0392(14) 0.0027(12) 0.0024(11) 0.0011(12)
N2 0.0651(16) 0.0351(13) 0.0767(18) -0.0030(12) 0.0235(14) -0.0047(11)
N3 0.0628(16) 0.0378(13) 0.0793(19) -0.0032(12) 0.0122(14) -0.0175(12)
N8 0.104(3) 0.0295(17) 0.063(2) 0.000 0.034(2) 0.000
C44 0.0528(16) 0.0447(16) 0.0448(16) 0.0049(12) 0.0049(13) 0.0096(13)
C4 0.0430(14) 0.0363(14) 0.0403(14) -0.0055(11) 0.0005(12) 0.0060(11)
C50 0.0375(14) 0.0460(15) 0.0404(14) 0.0031(12) 0.0032(11) 0.0028(12)
C13 0.0413(14) 0.0431(15) 0.0389(14) -0.0039(12) 0.0051(11) 0.0058(12)
C1 0.0367(13) 0.0381(14) 0.0304(13) -0.0017(10) 0.0005(10) 0.0021(11)
C37 0.0381(14) 0.0579(17) 0.0351(14) -0.0001(12) 0.0063(11) 0.0073(12)
C10 0.0431(15) 0.0500(17) 0.0429(16) 0.0067(13) 0.0078(13) -0.0050(13)
C49 0.0294(12) 0.0358(13) 0.0393(14) -0.0038(11) 0.0088(10) 0.0029(10)
C25 0.0369(14) 0.0535(17) 0.0521(17) 0.0100(14) 0.0032(12) 0.0029(12)
C17 0.0598(18) 0.0388(15) 0.0437(16) -0.0066(12) 0.0032(13) 0.0002(13)
C23 0.0438(15) 0.0438(15) 0.0489(16) -0.0014(12) 0.0029(11) 0.0035(12)
C20 0.0467(16) 0.0469(16) 0.0633(19) 0.0031(14) 0.0190(14) 0.0010(13)
C2 0.0409(14) 0.0485(16) 0.0390(14) -0.0019(12) 0.0069(12) 0.0058(12)
C51 0.0382(14) 0.0517(17) 0.0543(18) -0.0133(14) 0.0027(13) -0.0040(12)
C3 0.0473(16) 0.0443(16) 0.0451(16) -0.0102(12) 0.0041(13) 0.0106(12)
C40 0.0381(14) 0.0672(19) 0.0355(14) -0.0129(13) 0.0089(12) -0.0116(13)
C48 0.0368(13) 0.0370(14) 0.0496(16) -0.0024(12) 0.0132(12) -0.0002(11)
C21 0.0667(19) 0.0486(17) 0.0432(16) 0.0049(13) 0.0133(14) -0.0018(14)
C54 0.0465(15) 0.0414(15) 0.0386(14) -0.0031(12) 0.0017(12) 0.0035(12)
C18 0.0654(19) 0.0463(17) 0.0558(18) 0.0015(14) 0.0200(15) -0.0064(14)
C31 0.0607(19) 0.0350(15) 0.070(2) -0.0015(14) -0.0302(17) -0.0040(13)
C5 0.0595(18) 0.0316(14) 0.0578(18) -0.0075(13) 0.0028(15) 0.0033(13)
C39 0.0393(15) 0.095(3) 0.0386(16) -0.0136(16) 0.0010(13) -0.0051(16)
C52 0.0616(18) 0.0360(15) 0.064(2) -0.0047(14) 0.0179(16) -0.0088(13)
C22 0.0626(19) 0.0387(15) 0.0580(18) 0.0000(13) 0.0158(15) -0.0036(13)
C47 0.077(2) 0.0525(18) 0.0542(19) -0.0124(15) 0.0166(17) -0.0023(16)
C16 0.0490(16) 0.0375(15) 0.0650(19) 0.0023(13) 0.0018(14) 0.0071(12)
C26 0.0474(17) 0.0560(19) 0.072(2) 0.0156(17) -0.0109(16) -0.0120(15)
C12 0.0404(14) 0.0547(17) 0.0374(14) -0.0014(12) 0.0102(12) 0.0033(12)
C45 0.0583(19) 0.0530(18) 0.072(2) -0.0114(16) 0.0132(16) -0.0065(15)
C53 0.073(2) 0.0408(16) 0.0453(17) 0.0068(13) 0.0109(15) 0.0023(14)
C35 0.098(3) 0.0386(17) 0.080(3) 0.0070(17) -0.022(2) 0.0020(17)
C38 0.0441(16) 0.086(2) 0.0391(16) 0.0004(15) 0.0000(13) 0.0144(16)
C27 0.080(2) 0.0537(19) 0.064(2) -0.0077(16) -0.0125(19) -0.0082(18)
C7 0.079(2) 0.0410(17) 0.082(2) -0.0046(16) 0.0194(19) -0.0198(16)
C30 0.0567(18) 0.0447(16) 0.067(2) 0.0058(15) -0.0138(15) -0.0094(14)
C41 0.065(2) 0.064(2) 0.0406(17) -0.0189(15) 0.0212(15) -0.0274(16)
C36 0.070(2) 0.054(2) 0.081(2) -0.0008(18) -0.0134(19) 0.0035(17)
C32 0.096(3) 0.0461(18) 0.0498(18) -0.0042(15) -0.0088(18) 0.0009(17)
C29 0.061(2) 0.068(2) 0.064(2) -0.0160(17) 0.0271(17) -0.0173(16)
C8 0.088(3) 0.053(2) 0.102(3) -0.018(2) 0.033(2) -0.0311(19)
C9 0.093(3) 0.0472(19) 0.088(3) -0.0046(18) 0.032(2) -0.0241(18)
C46 0.100(3) 0.059(2) 0.084(3) 0.0146(19) -0.009(2) 0.019(2)
C6 0.085(3) 0.0414(17) 0.093(3) 0.0029(17) 0.023(2) -0.0081(17)
C34 0.129(4) 0.047(2) 0.060(2) 0.0059(17) -0.020(2) -0.007(2)
C28 0.086(3) 0.080(3) 0.066(2) -0.031(2) 0.023(2) -0.012(2)
C33 0.125(3) 0.055(2) 0.0489(19) 0.0035(16) -0.004(2) -0.002(2)
C43' 0.074(3) 0.036(2) 0.081(3) 0.009(2) 0.027(2) 0.003(2)
C42' 0.104(7) 0.0406(19) 0.056(2) -0.0113(17) 0.019(4) -0.048(3)
C42 0.104(7) 0.0406(19) 0.056(2) -0.0113(17) 0.019(4) -0.048(3)
C43 0.074(3) 0.036(2) 0.081(3) 0.009(2) 0.027(2) 0.003(2)

loop_
_atom_type_symbol
_atom_type_description
_atom_type_scat_dispersion_real
_atom_type_scat_dispersion_imag
_atom_type_scat_source
C C 0.0181 0.0091 'International Tables Vol C Tables 4.2.6.8 and 6.1.1.4'
H H 0.0000 0.0000 'International Tables Vol C Tables 4.2.6.8 and 6.1.1.4'
N N 0.0311 0.0180 'International Tables Vol C Tables 4.2.6.8 and 6.1.1.4'
Mg Mg 0.1719 0.1771 'International Tables Vol C Tables 4.2.6.8 and 6.1.1.4'
O O 0.0492 0.0322 'International Tables Vol C Tables 4.2.6.8 and 6.1.1.4'

loop_
_geom_angle_atom_site_label_1
_geom_angle_atom_site_label_2
_geom_angle_atom_site_label_3
_geom_angle
_geom_angle_site_symmetry_1
_geom_angle_site_symmetry_3
O3 Mg3 O3 84.14(8) 2_756 .
O3 Mg3 N6 126.42(9) 2_756 .
O3 Mg3 N6 118.72(9) . .
O3 Mg3 N7 128.02(11) 2_756 .
O3 Mg3 N7 120.64(9) . .
N6 Mg3 N7 83.57(10) . .
O3 Mg3 C41 143.23(9) 2_756 .
O3 Mg3 C41 128.62(9) . .
N6 Mg3 C41 57.54(10) . .
N7 Mg3 C41 26.10(11) . .
O3 Mg3 C40 143.05(8) 2_756 .
O3 Mg3 C40 128.31(8) . .
N6 Mg3 C40 28.10(9) . .
N7 Mg3 C40 55.53(10) . .
C41 Mg3 C40 29.45(10) . .
O3 Mg3 Mg3 43.72(5) 2_756 2_756
O3 Mg3 Mg3 43.02(5) . 2_756
N6 Mg3 Mg3 147.86(6) . 2_756
N7 Mg3 Mg3 127.65(8) . 2_756
C41 Mg3 Mg3 152.79(8) . 2_756
C40 Mg3 Mg3 171.18(7) . 2_756
O2 Mg1 O1 84.74(8) . .
O2 Mg1 N1 121.07(9) . .
O1 Mg1 N1 124.62(9) . .
O2 Mg1 N2 118.52(11) . .
O1 Mg1 N2 129.79(10) . .
N1 Mg1 N2 82.92(10) . .
O2 Mg1 C5 129.19(9) . .
O1 Mg1 C5 142.14(9) . .
N1 Mg1 C5 57.12(9) . .
N2 Mg1 C5 25.80(10) . .
O2 Mg1 C4 130.73(9) . .
O1 Mg1 C4 140.35(9) . .
N1 Mg1 C4 27.93(8) . .
N2 Mg1 C4 54.99(9) . .
C5 Mg1 C4 29.20(9) . .
O2 Mg1 Mg2 43.38(6) . .
O1 Mg1 Mg2 43.38(6) . .
N1 Mg1 Mg2 147.54(7) . .
N2 Mg1 Mg2 128.92(8) . .
C5 Mg1 Mg2 154.41(8) . .
C4 Mg1 Mg2 173.24(7) . .
O1 Mg2 O2 85.14(8) . .
O1 Mg2 N5 128.16(9) . .
O2 Mg2 N5 119.55(9) . .
O1 Mg2 N4 123.37(10) . .
O2 Mg2 N4 122.87(10) . .
N5 Mg2 N4 82.86(9) . .
O1 Mg2 C10 137.03(9) . .
O2 Mg2 C10 132.86(9) . .
N5 Mg2 C10 57.10(9) . .
N4 Mg2 C10 25.77(9) . .
O1 Mg2 Mg1 43.74(6) . .
O2 Mg2 Mg1 43.44(6) . .
N5 Mg2 Mg1 149.23(7) . .
N4 Mg2 Mg1 127.47(8) . .
C10 Mg2 Mg1 153.08(7) . .
O1 Mg2 C11 139.60(8) . .
O2 Mg2 C11 132.17(9) . .
N5 Mg2 C11 27.84(8) . .
N4 Mg2 C11 55.04(9) . .
C10 Mg2 C11 29.27(8) . .
Mg1 Mg2 C11 175.34(7) . .
C48 O3 Mg3 138.55(17) . 2_756
C48 O3 Mg3 127.57(16) . .
Mg3 O3 Mg3 93.26(8) 2_756 .
C30 O2 Mg2 132.8(2) . .
C30 O2 Mg1 131.95(19) . .
Mg2 O2 Mg1 93.18(9) . .
C23 O1 Mg2 134.71(17) . .
C23 O1 Mg1 131.71(16) . .
Mg2 O1 Mg1 92.88(8) . .
C14 N5 C11 106.3(2) . .
C14 N5 Mg2 145.27(18) . .
C11 N5 Mg2 108.29(16) . .
C1 N1 C4 106.4(2) . .
C1 N1 Mg1 145.64(17) . .
C4 N1 Mg1 107.96(17) . .
C37 N6 C40 106.3(2) . .
C37 N6 Mg3 145.87(19) . .
C40 N6 Mg3 107.85(19) . .
C14 C19 C22 110.2(2) . .
C14 C19 C20 110.0(2) . .
C22 C19 C20 108.0(2) . .
C14 C19 C21 109.7(2) . .
C22 C19 C21 109.9(2) . .
C20 C19 C21 109.0(2) . .
C10 N4 C9 118.2(3) . .
C10 N4 Mg2 109.48(19) . .
C9 N4 Mg2 132.3(2) . .
N5 C11 C12 110.1(2) . .
N5 C11 C10 118.7(2) . .
C12 C11 C10 131.1(3) . .
N5 C11 Mg2 43.88(12) . .
C12 C11 Mg2 153.8(2) . .
C10 C11 Mg2 74.84(16) . .
C1 C15 C18 110.3(2) . .
C1 C15 C16 109.8(2) . .
C18 C15 C16 109.4(2) . .
C1 C15 C17 109.6(2) . .
C18 C15 C17 108.8(2) . .
C16 C15 C17 108.9(2) . .
C41 N7 C42' 112.2(3) . .
C41 N7 C42 127.8(5) . .
C42' N7 C42 23.2(5) . .
C41 N7 Mg3 108.2(2) . .
C42' N7 Mg3 138.2(3) . .
C42 N7 Mg3 123.3(4) . .
N5 C14 C13 110.0(2) . .
N5 C14 C19 121.0(2) . .
C13 C14 C19 129.0(2) . .
C29 C24 C25 117.8(3) . .
C29 C24 C23 121.0(3) . .
C25 C24 C23 121.2(3) . .
C5 N2 C6 119.8(3) . .
C5 N2 Mg1 109.22(19) . .
C6 N2 Mg1 130.9(2) . .
C8 N3 C7 118.2(3) . .
C8 N3 H3 120.9 . .
C7 N3 H3 120.9 . .
C43 N8 C43 123.3(6) . 2_756
C43 N8 C43' 115.9(4) . 2_756
C43 N8 C43' 38.0(3) 2_756 2_756
C43 N8 C43' 38.0(3) . .
C43 N8 C43' 115.9(4) 2_756 .
C43' N8 C43' 136.6(5) 2_756 .
C43 N8 H10 118.3 . .
C43 N8 H10 118.3 2_756 .
C43' N8 H10 111.7 2_756 .
C43' N8 H10 111.7 . .
C37 C44 C46 110.8(3) . .
C37 C44 C47 109.8(2) . .
C46 C44 C47 108.4(3) . .
C37 C44 C45 109.9(2) . .
C46 C44 C45 109.0(3) . .
C47 C44 C45 108.9(3) . .
N1 C4 C3 110.0(2) . .
N1 C4 C5 118.8(2) . .
C3 C4 C5 131.2(3) . .
N1 C4 Mg1 44.12(12) . .
C3 C4 Mg1 154.07(19) . .
C5 C4 Mg1 74.66(16) . .
C51 C50 C49 120.9(3) . .
C51 C50 H50 119.5 . .
C49 C50 H50 119.5 . .
C12 C13 C14 107.0(2) . .
C12 C13 H13 126.5 . .
C14 C13 H13 126.5 . .
N1 C1 C2 110.1(2) . .
N1 C1 C15 121.1(2) . .
C2 C1 C15 128.7(2) . .
N6 C37 C38 109.9(3) . .
N6 C37 C44 121.3(2) . .
C38 C37 C44 128.9(3) . .
N4 C10 C11 120.6(3) . .
N4 C10 Mg2 44.75(14) . .
C11 C10 Mg2 75.89(16) . .
N4 C10 H10E 120.9(18) . .
C11 C10 H10E 118.5(18) . .
Mg2 C10 H10E 165.6(18) . .
C54 C49 C50 118.6(2) . .
C54 C49 C48 120.2(2) . .
C50 C49 C48 121.2(2) . .
C26 C25 C24 121.1(3) . .
C26 C25 H25 119.5 . .
C24 C25 H25 119.5 . .
C15 C17 H17B 109.5 . .
C15 C17 H17A 109.5 . .
H17B C17 H17A 109.5 . .
C15 C17 H17C 109.5 . .
H17B C17 H17C 109.5 . .
H17A C17 H17C 109.5 . .
O1 C23 C24 111.6(2) . .
O1 C23 H23A 109.3 . .
C24 C23 H23A 109.3 . .
O1 C23 H23B 109.3 . .
C24 C23 H23B 109.3 . .
H23A C23 H23B 108.0 . .
C19 C20 H20A 109.5 . .
C19 C20 H20B 109.5 . .
H20A C20 H20B 109.5 . .
C19 C20 H20C 109.5 . .
H20A C20 H20C 109.5 . .
H20B C20 H20C 109.5 . .
C3 C2 C1 107.1(2) . .
C3 C2 H2 126.5 . .
C1 C2 H2 126.5 . .
C52 C51 C50 119.8(3) . .
C52 C51 H51 120.1 . .
C50 C51 H51 120.1 . .
C4 C3 C2 106.4(2) . .
C4 C3 H3A 126.8 . .
C2 C3 H3A 126.8 . .
C39 C40 N6 110.2(3) . .
C39 C40 C41 131.4(3) . .
N6 C40 C41 118.4(3) . .
C39 C40 Mg3 154.2(2) . .
N6 C40 Mg3 44.05(13) . .
C41 C40 Mg3 74.42(18) . .
O3 C48 C49 111.4(2) . .
O3 C48 H48A 109.4 . .
C49 C48 H48A 109.4 . .
O3 C48 H48B 109.4 . .
C49 C48 H48B 109.4 . .
H48A C48 H48B 108.0 . .
C19 C21 H21B 109.5 . .
C19 C21 H21A 109.5 . .
H21B C21 H21A 109.5 . .
C19 C21 H21C 109.5 . .
H21B C21 H21C 109.5 . .
H21A C21 H21C 109.5 . .
C53 C54 C49 120.5(3) . .
C53 C54 H54 119.7 . .
C49 C54 H54 119.7 . .
C15 C18 H18A 109.5 . .
C15 C18 H18B 109.5 . .
H18A C18 H18B 109.5 . .
C15 C18 H18C 109.5 . .
H18A C18 H18C 109.5 . .
H18B C18 H18C 109.5 . .
C36 C31 C32 117.2(3) . .
C36 C31 C30 124.3(4) . .
C32 C31 C30 118.5(3) . .
N2 C5 C4 121.1(3) . .
N2 C5 Mg1 44.99(14) . .
C4 C5 Mg1 76.14(16) . .
N2 C5 H5 120.4(19) . .
C4 C5 H5 118.4(18) . .
Mg1 C5 H5 165.2(19) . .
C40 C39 C38 106.4(3) . .
C40 C39 H39 126.8 . .
C38 C39 H39 126.8 . .
C51 C52 C53 119.7(3) . .
C51 C52 H52 120.1 . .
C53 C52 H52 120.1 . .
C19 C22 H22B 109.5 . .
C19 C22 H22A 109.5 . .
H22B C22 H22A 109.5 . .
C19 C22 H22C 109.5 . .
H22B C22 H22C 109.5 . .
H22A C22 H22C 109.5 . .
C44 C47 H47A 109.5 . .
C44 C47 H47B 109.5 . .
H47A C47 H47B 109.5 . .
C44 C47 H47C 109.5 . .
H47A C47 H47C 109.5 . .
H47B C47 H47C 109.5 . .
C15 C16 H16A 109.5 . .
C15 C16 H16B 109.5 . .
H16A C16 H16B 109.5 . .
C15 C16 H16C 109.5 . .
H16A C16 H16C 109.5 . .
H16B C16 H16C 109.5 . .
C27 C26 C25 120.3(3) . .
C27 C26 H26 119.9 . .
C25 C26 H26 119.9 . .
C11 C12 C13 106.6(2) . .
C11 C12 H12 126.7 . .
C13 C12 H12 126.7 . .
C44 C45 H45B 109.5 . .
C44 C45 H45A 109.5 . .
H45B C45 H45A 109.5 . .
C44 C45 H45C 109.5 . .
H45B C45 H45C 109.5 . .
H45A C45 H45C 109.5 . .
C52 C53 C54 120.5(3) . .
C52 C53 H53 119.8 . .
C54 C53 H53 119.8 . .
C34 C35 C36 120.6(4) . .
C34 C35 H35 119.7 . .
C36 C35 H35 119.7 . .
C39 C38 C37 107.2(3) . .
C39 C38 H38 126.4 . .
C37 C38 H38 126.4 . .
C28 C27 C26 119.5(3) . .
C28 C27 H27 120.3 . .
C26 C27 H27 120.3 . .
N3 C7 C6 119.4(3) . .
N3 C7 H7B 107.5 . .
C6 C7 H7B 107.5 . .
N3 C7 H7A 107.5 . .
C6 C7 H7A 107.5 . .
H7B C7 H7A 107.0 . .
O2 C30 C31 111.6(2) . .
O2 C30 H30B 109.3 . .
C31 C30 H30B 109.3 . .
O2 C30 H30A 109.3 . .
C31 C30 H30A 109.3 . .
H30B C30 H30A 108.0 . .
N7 C41 C40 121.8(3) . .
N7 C41 Mg3 45.69(14) . .
C40 C41 Mg3 76.13(16) . .
N7 C41 H41 121(2) . .
C40 C41 H41 118(2) . .
Mg3 C41 H41 166(2) . .
C31 C36 C35 121.2(4) . .
C31 C36 H36 119.4 . .
C35 C36 H36 119.4 . .
C33 C32 C31 121.5(3) . .
C33 C32 H32 119.3 . .
C31 C32 H32 119.3 . .
C24 C29 C28 120.7(3) . .
C24 C29 H29 119.6 . .
C28 C29 H29 119.6 . .
N3 C8 C9 120.7(3) . .
N3 C8 H8B 107.2 . .
C9 C8 H8B 107.2 . .
N3 C8 H8A 107.2 . .
C9 C8 H8A 107.2 . .
H8B C8 H8A 106.8 . .
C8 C9 N4 113.9(3) . .
C8 C9 H9B 108.8 . .
N4 C9 H9B 108.8 . .
C8 C9 H9A 108.8 . .
N4 C9 H9A 108.8 . .
H9B C9 H9A 107.7 . .
C44 C46 H46B 109.5 . .
C44 C46 H46A 109.5 . .
H46B C46 H46A 109.5 . .
C44 C46 H46C 109.5 . .
H46B C46 H46C 109.5 . .
H46A C46 H46C 109.5 . .
C7 C6 N2 112.2(3) . .
C7 C6 H6A 109.2 . .
N2 C6 H6A 109.2 . .
C7 C6 H6B 109.2 . .
N2 C6 H6B 109.2 . .
H6A C6 H6B 107.9 . .
C35 C34 C33 120.3(4) . .
C35 C34 H34 119.9 . .
C33 C34 H34 119.9 . .
C27 C28 C29 120.7(3) . .
C27 C28 H28 119.7 . .
C29 C28 H28 119.7 . .
C34 C33 C32 119.3(4) . .
C34 C33 H33 120.4 . .
C32 C33 H33 120.4 . .
N8 C43' C42' 125.9(6) . .
N8 C43' H43C 105.8 . .
C42' C43' H43C 105.8 . .
N8 C43' H43D 105.8 . .
C42' C43' H43D 105.8 . .
H43C C43' H43D 106.2 . .
N7 C42' C43' 103.3(4) . .
N7 C42' H42A 111.1 . .
C43' C42' H42A 111.1 . .
N7 C42' H42B 111.1 . .
C43' C42' H42B 111.1 . .
H42A C42' H42B 109.1 . .
N7 C42 C43 119.0(6) . .
N7 C42 H42C 107.6 . .
C43 C42 H42C 107.6 . .
N7 C42 H42D 107.6 . .
C43 C42 H42D 107.6 . .
H42C C42 H42D 107.0 . .
N8 C43 C42 101.8(6) . .
N8 C43 H43A 111.4 . .
C42 C43 H43A 111.4 . .
N8 C43 H43B 111.4 . .
C42 C43 H43B 111.4 . .
H43A C43 H43B 109.3 . .

loop_
_geom_bond_atom_site_label_1
_geom_bond_atom_site_label_2
_geom_bond_distance
_geom_bond_site_symmetry_2
Mg3 O3 1.9252(19) 2_756
Mg3 O3 1.9503(19) .
Mg3 N6 2.047(2) .
Mg3 N7 2.094(3) .
Mg3 C41 2.780(3) .
Mg3 C40 2.802(3) .
Mg3 Mg3 2.8172(17) 2_756
Mg1 O2 1.940(2) .
Mg1 O1 1.9498(19) .
Mg1 N1 2.061(2) .
Mg1 N2 2.094(3) .
Mg1 C5 2.797(3) .
Mg1 C4 2.816(3) .
Mg1 Mg2 2.8168(12) .
Mg2 O1 1.937(2) .
Mg2 O2 1.938(2) .
Mg2 N5 2.058(2) .
Mg2 N4 2.095(3) .
Mg2 C10 2.805(3) .
Mg2 C11 2.819(3) .
O3 C48 1.413(3) .
O3 Mg3 1.9252(19) 2_756
O2 C30 1.411(3) .
O1 C23 1.415(3) .
N5 C14 1.356(3) .
N5 C11 1.386(3) .
N1 C1 1.356(3) .
N1 C4 1.386(3) .
N6 C37 1.352(4) .
N6 C40 1.387(3) .
C19 C14 1.515(4) .
C19 C22 1.528(4) .
C19 C20 1.534(4) .
C19 C21 1.534(4) .
N4 C10 1.293(4) .
N4 C9 1.462(4) .
C11 C12 1.388(4) .
C11 C10 1.421(4) .
C15 C1 1.515(3) .
C15 C18 1.530(4) .
C15 C16 1.531(4) .
C15 C17 1.531(4) .
N7 C41 1.288(4) .
N7 C42' 1.466(3) .
N7 C42 1.466(3) .
C14 C13 1.404(4) .
C24 C29 1.384(4) .
C24 C25 1.385(4) .
C24 C23 1.505(4) .
N2 C5 1.289(4) .
N2 C6 1.469(4) .
N3 C8 1.403(5) .
N3 C7 1.422(4) .
N3 H3 0.8600 .
N8 C43 1.464(3) .
N8 C43 1.464(3) 2_756
N8 C43' 1.467(3) 2_756
N8 C43' 1.467(3) .
N8 H10 0.8600 .
C44 C37 1.510(4) .
C44 C46 1.531(4) .
C44 C47 1.531(4) .
C44 C45 1.533(4) .
C4 C3 1.391(4) .
C4 C5 1.415(4) .
C50 C51 1.386(4) .
C50 C49 1.388(4) .
C50 H50 0.9300 .
C13 C12 1.389(4) .
C13 H13 0.9300 .
C1 C2 1.398(4) .
C37 C38 1.401(4) .
C10 H10E 0.943(17) .
C49 C54 1.387(4) .
C49 C48 1.502(4) .
C25 C26 1.385(5) .
C25 H25 0.9300 .
C17 H17B 0.9600 .
C17 H17A 0.9600 .
C17 H17C 0.9600 .
C23 H23A 0.9700 .
C23 H23B 0.9700 .
C20 H20A 0.9600 .
C20 H20B 0.9600 .
C20 H20C 0.9600 .
C2 C3 1.392(4) .
C2 H2 0.9300 .
C51 C52 1.379(4) .
C51 H51 0.9300 .
C3 H3A 0.9300 .
C40 C39 1.382(5) .
C40 C41 1.419(5) .
C48 H48A 0.9700 .
C48 H48B 0.9700 .
C21 H21B 0.9600 .
C21 H21A 0.9600 .
C21 H21C 0.9600 .
C54 C53 1.380(4) .
C54 H54 0.9300 .
C18 H18A 0.9600 .
C18 H18B 0.9600 .
C18 H18C 0.9600 .
C31 C36 1.365(5) .
C31 C32 1.410(5) .
C31 C30 1.502(4) .
C5 H5 0.948(17) .
C39 C38 1.386(5) .
C39 H39 0.9300 .
C52 C53 1.380(5) .
C52 H52 0.9300 .
C22 H22B 0.9600 .
C22 H22A 0.9600 .
C22 H22C 0.9600 .
C47 H47A 0.9600 .
C47 H47B 0.9600 .
C47 H47C 0.9600 .
C16 H16A 0.9600 .
C16 H16B 0.9600 .
C16 H16C 0.9600 .
C26 C27 1.368(5) .
C26 H26 0.9300 .
C12 H12 0.9300 .
C45 H45B 0.9600 .
C45 H45A 0.9600 .
C45 H45C 0.9600 .
C53 H53 0.9300 .
C35 C34 1.360(6) .
C35 C36 1.386(5) .
C35 H35 0.9300 .
C38 H38 0.9300 .
C27 C28 1.365(5) .
C27 H27 0.9300 .
C7 C6 1.437(5) .
C7 H7B 0.9700 .
C7 H7A 0.9700 .
C30 H30B 0.9700 .
C30 H30A 0.9700 .
C41 H41 0.935(18) .
C36 H36 0.9300 .
C32 C33 1.381(5) .
C32 H32 0.9300 .
C29 C28 1.386(5) .
C29 H29 0.9300 .
C8 C9 1.435(5) .
C8 H8B 0.9700 .
C8 H8A 0.9700 .
C9 H9B 0.9700 .
C9 H9A 0.9700 .
C46 H46B 0.9600 .
C46 H46A 0.9600 .
C46 H46C 0.9600 .
C6 H6A 0.9700 .
C6 H6B 0.9700 .
C34 C33 1.370(6) .
C34 H34 0.9300 .
C28 H28 0.9300 .
C33 H33 0.9300 .
C43' C42' 1.473(5) .
C43' H43C 0.9700 .
C43' H43D 0.9700 .
C42' H42A 0.9700 .
C42' H42B 0.9700 .
C42 C43 1.473(5) .
C42 H42C 0.9700 .
C42 H42D 0.9700 .
C43 H43A 0.9700 .
C43 H43B 0.9700 .

loop_
_geom_torsion_atom_site_label_1
_geom_torsion_atom_site_label_2
_geom_torsion_atom_site_label_3
_geom_torsion_atom_site_label_4
_geom_torsion
_geom_torsion_site_symmetry_1
_geom_torsion_site_symmetry_4
O2 Mg1 Mg2 O1 -157.71(12) . .
N1 Mg1 Mg2 O1 -82.98(16) . .
N2 Mg1 Mg2 O1 110.06(14) . .
C5 Mg1 Mg2 O1 116.85(19) . .
C4 Mg1 Mg2 O1 -126.6(6) . .
O1 Mg1 Mg2 O2 157.71(12) . .
N1 Mg1 Mg2 O2 74.73(16) . .
N2 Mg1 Mg2 O2 -92.23(14) . .
C5 Mg1 Mg2 O2 -85.44(19) . .
C4 Mg1 Mg2 O2 31.1(6) . .
O2 Mg1 Mg2 N5 -68.19(16) . .
O1 Mg1 Mg2 N5 89.52(16) . .
N1 Mg1 Mg2 N5 6.5(2) . .
N2 Mg1 Mg2 N5 -160.42(17) . .
C5 Mg1 Mg2 N5 -153.6(2) . .
C4 Mg1 Mg2 N5 -37.1(6) . .
O2 Mg1 Mg2 N4 100.67(13) . .
O1 Mg1 Mg2 N4 -101.62(13) . .
N1 Mg1 Mg2 N4 175.40(16) . .
N2 Mg1 Mg2 N4 8.44(16) . .
C5 Mg1 Mg2 N4 15.2(2) . .
C4 Mg1 Mg2 N4 131.7(6) . .
O2 Mg1 Mg2 C10 96.06(17) . .
O1 Mg1 Mg2 C10 -106.23(17) . .
N1 Mg1 Mg2 C10 170.79(18) . .
N2 Mg1 Mg2 C10 3.8(2) . .
C5 Mg1 Mg2 C10 10.6(3) . .
C4 Mg1 Mg2 C10 127.1(6) . .
O2 Mg1 Mg2 C11 -20.3(8) . .
O1 Mg1 Mg2 C11 137.4(8) . .
N1 Mg1 Mg2 C11 54.4(9) . .
N2 Mg1 Mg2 C11 -112.5(8) . .
C5 Mg1 Mg2 C11 -105.8(8) . .
C4 Mg1 Mg2 C11 10.8(11) . .
O3 Mg3 O3 C48 170.44(16) 2_756 .
N6 Mg3 O3 C48 41.8(2) . .
N7 Mg3 O3 C48 -58.3(2) . .
C41 Mg3 O3 C48 -28.0(2) . .
C40 Mg3 O3 C48 9.9(2) . .
Mg3 Mg3 O3 C48 -172.3(2) 2_756 .
O3 Mg3 O3 Mg3 -17.27(11) 2_756 2_756
N6 Mg3 O3 Mg3 -145.90(8) . 2_756
N7 Mg3 O3 Mg3 113.95(11) . 2_756
C41 Mg3 O3 Mg3 144.32(11) . 2_756
C40 Mg3 O3 Mg3 -177.80(8) . 2_756
O1 Mg2 O2 C30 179.8(2) . .
N5 Mg2 O2 C30 -48.6(2) . .
N4 Mg2 O2 C30 52.8(3) . .
C10 Mg2 O2 C30 22.4(3) . .
Mg1 Mg2 O2 C30 164.5(3) . .
C11 Mg2 O2 C30 -17.7(3) . .
O1 Mg2 O2 Mg1 15.26(8) . .
N5 Mg2 O2 Mg1 146.91(9) . .
N4 Mg2 O2 Mg1 -111.77(11) . .
C10 Mg2 O2 Mg1 -142.10(10) . .
C11 Mg2 O2 Mg1 177.82(9) . .
O1 Mg1 O2 C30 -179.9(2) . .
N1 Mg1 O2 C30 52.5(2) . .
N2 Mg1 O2 C30 -47.0(3) . .
C5 Mg1 O2 C30 -18.5(3) . .
C4 Mg1 O2 C30 19.9(3) . .
Mg2 Mg1 O2 C30 -164.7(3) . .
O1 Mg1 O2 Mg2 -15.17(8) . .
N1 Mg1 O2 Mg2 -142.80(9) . .
N2 Mg1 O2 Mg2 117.78(11) . .
C5 Mg1 O2 Mg2 146.25(10) . .
C4 Mg1 O2 Mg2 -175.41(9) . .
O2 Mg2 O1 C23 174.0(2) . .
N5 Mg2 O1 C23 49.8(3) . .
N4 Mg2 O1 C23 -59.4(3) . .
C10 Mg2 O1 C23 -30.4(3) . .
Mg1 Mg2 O1 C23 -170.8(3) . .
C11 Mg2 O1 C23 14.0(3) . .
O2 Mg2 O1 Mg1 -15.17(8) . .
N5 Mg2 O1 Mg1 -139.42(10) . .
N4 Mg2 O1 Mg1 111.42(11) . .
C10 Mg2 O1 Mg1 140.37(11) . .
C11 Mg2 O1 Mg1 -175.13(10) . .
O2 Mg1 O1 C23 -173.6(2) . .
N1 Mg1 O1 C23 -49.1(2) . .
N2 Mg1 O1 C23 63.3(3) . .
C5 Mg1 O1 C23 30.2(3) . .
C4 Mg1 O1 C23 -17.2(3) . .
Mg2 Mg1 O1 C23 171.3(3) . .
O2 Mg1 O1 Mg2 15.17(8) . .
N1 Mg1 O1 Mg2 139.65(10) . .
N2 Mg1 O1 Mg2 -108.01(13) . .
C5 Mg1 O1 Mg2 -141.10(13) . .
C4 Mg1 O1 Mg2 171.49(11) . .
O1 Mg2 N5 C14 48.9(3) . .
O2 Mg2 N5 C14 -59.9(3) . .
N4 Mg2 N5 C14 176.2(3) . .
C10 Mg2 N5 C14 175.8(3) . .
Mg1 Mg2 N5 C14 -12.7(4) . .
C11 Mg2 N5 C14 174.8(4) . .
O1 Mg2 N5 C11 -125.87(17) . .
O2 Mg2 N5 C11 125.37(16) . .
N4 Mg2 N5 C11 1.47(17) . .
C10 Mg2 N5 C11 1.00(15) . .
Mg1 Mg2 N5 C11 172.58(14) . .
O2 Mg1 N1 C1 58.4(3) . .
O1 Mg1 N1 C1 -48.2(3) . .
N2 Mg1 N1 C1 177.5(3) . .
C5 Mg1 N1 C1 177.6(3) . .
C4 Mg1 N1 C1 177.7(4) . .
Mg2 Mg1 N1 C1 7.7(4) . .
O2 Mg1 N1 C4 -119.34(17) . .
O1 Mg1 N1 C4 134.05(16) . .
N2 Mg1 N1 C4 -0.21(18) . .
C5 Mg1 N1 C4 -0.07(16) . .
Mg2 Mg1 N1 C4 -170.02(14) . .
O3 Mg3 N6 C37 -45.0(4) 2_756 .
O3 Mg3 N6 C37 60.1(3) . .
N7 Mg3 N6 C37 -178.4(3) . .
C41 Mg3 N6 C37 179.8(4) . .
C40 Mg3 N6 C37 178.4(4) . .
Mg3 Mg3 N6 C37 14.1(4) 2_756 .
O3 Mg3 N6 C40 136.63(16) 2_756 .
O3 Mg3 N6 C40 -118.32(17) . .
N7 Mg3 N6 C40 3.22(17) . .
C41 Mg3 N6 C40 1.35(16) . .
Mg3 Mg3 N6 C40 -164.30(15) 2_756 .
O1 Mg2 N4 C10 130.6(2) . .
O2 Mg2 N4 C10 -121.6(2) . .
N5 Mg2 N4 C10 -0.9(2) . .
Mg1 Mg2 N4 C10 -175.19(17) . .
C11 Mg2 N4 C10 -0.07(18) . .
O1 Mg2 N4 C9 -51.5(4) . .
O2 Mg2 N4 C9 56.3(4) . .
N5 Mg2 N4 C9 177.0(3) . .
C10 Mg2 N4 C9 177.9(5) . .
Mg1 Mg2 N4 C9 2.7(4) . .
C11 Mg2 N4 C9 177.8(4) . .
C14 N5 C11 C12 -0.7(3) . .
Mg2 N5 C11 C12 176.22(18) . .
C14 N5 C11 C10 -178.8(2) . .
Mg2 N5 C11 C10 -1.9(3) . .
C14 N5 C11 Mg2 -176.9(2) . .
O1 Mg2 C11 N5 79.4(2) . .
O2 Mg2 C11 N5 -73.1(2) . .
N4 Mg2 C11 N5 -178.2(2) . .
C10 Mg2 C11 N5 -178.3(3) . .
Mg1 Mg2 C11 N5 -54.3(9) . .
O1 Mg2 C11 C12 71.4(5) . .
O2 Mg2 C11 C12 -81.2(5) . .
N5 Mg2 C11 C12 -8.1(4) . .
N4 Mg2 C11 C12 173.7(5) . .
C10 Mg2 C11 C12 173.7(5) . .
Mg1 Mg2 C11 C12 -62.4(10) . .
O1 Mg2 C11 C10 -102.29(19) . .
O2 Mg2 C11 C10 105.14(17) . .
N5 Mg2 C11 C10 178.3(3) . .
N4 Mg2 C11 C10 0.06(16) . .
Mg1 Mg2 C11 C10 123.9(8) . .
O3 Mg3 N7 C41 -135.7(2) 2_756 .
O3 Mg3 N7 C41 116.1(2) . .
N6 Mg3 N7 C41 -3.6(2) . .
C40 Mg3 N7 C41 -1.75(18) . .
Mg3 Mg3 N7 C41 168.06(17) 2_756 .
O3 Mg3 N7 C42' 59.3(6) 2_756 .
O3 Mg3 N7 C42' -48.9(6) . .
N6 Mg3 N7 C42' -168.6(6) . .
C41 Mg3 N7 C42' -165.0(7) . .
C40 Mg3 N7 C42' -166.8(6) . .
Mg3 Mg3 N7 C42' 3.0(6) 2_756 .
O3 Mg3 N7 C42 35.5(4) 2_756 .
O3 Mg3 N7 C42 -72.7(4) . .
N6 Mg3 N7 C42 167.6(4) . .
C41 Mg3 N7 C42 171.2(5) . .
C40 Mg3 N7 C42 169.4(4) . .
Mg3 Mg3 N7 C42 -20.7(4) 2_756 .
C11 N5 C14 C13 0.9(3) . .
Mg2 N5 C14 C13 -173.9(2) . .
C11 N5 C14 C19 -178.5(2) . .
Mg2 N5 C14 C19 6.7(5) . .
C22 C19 C14 N5 174.8(2) . .
C20 C19 C14 N5 55.7(3) . .
C21 C19 C14 N5 -64.1(3) . .
C22 C19 C14 C13 -4.5(4) . .
C20 C19 C14 C13 -123.5(3) . .
C21 C19 C14 C13 116.6(3) . .
O2 Mg1 N2 C5 121.9(2) . .
O1 Mg1 N2 C5 -129.6(2) . .
N1 Mg1 N2 C5 0.3(2) . .
C4 Mg1 N2 C5 0.2(2) . .
Mg2 Mg1 N2 C5 173.26(19) . .
O2 Mg1 N2 C6 -55.5(3) . .
O1 Mg1 N2 C6 52.9(4) . .
N1 Mg1 N2 C6 -177.1(3) . .
C5 Mg1 N2 C6 -177.4(5) . .
C4 Mg1 N2 C6 -177.3(4) . .
Mg2 Mg1 N2 C6 -4.2(4) . .
C1 N1 C4 C3 0.0(3) . .
Mg1 N1 C4 C3 178.63(18) . .
C1 N1 C4 C5 -178.5(2) . .
Mg1 N1 C4 C5 0.1(3) . .
C1 N1 C4 Mg1 -178.6(2) . .
O2 Mg1 C4 N1 80.19(19) . .
O1 Mg1 C4 N1 -68.0(2) . .
N2 Mg1 C4 N1 179.8(2) . .
C5 Mg1 C4 N1 179.9(3) . .
Mg2 Mg1 C4 N1 52.3(6) . .
O2 Mg1 C4 C3 77.3(5) . .
O1 Mg1 C4 C3 -70.9(5) . .
N1 Mg1 C4 C3 -2.9(4) . .
N2 Mg1 C4 C3 176.8(5) . .
C5 Mg1 C4 C3 177.0(5) . .
Mg2 Mg1 C4 C3 49.4(9) . .
O2 Mg1 C4 C5 -99.70(18) . .
O1 Mg1 C4 C5 112.15(19) . .
N1 Mg1 C4 C5 -179.9(3) . .
N2 Mg1 C4 C5 -0.14(18) . .
Mg2 Mg1 C4 C5 -127.6(6) . .
N5 C14 C13 C12 -0.8(3) . .
C19 C14 C13 C12 178.5(3) . .
C4 N1 C1 C2 -0.3(3) . .
Mg1 N1 C1 C2 -178.0(2) . .
C4 N1 C1 C15 -179.9(2) . .
Mg1 N1 C1 C15 2.4(4) . .
C18 C15 C1 N1 175.5(2) . .
C16 C15 C1 N1 54.8(3) . .
C17 C15 C1 N1 -64.8(3) . .
C18 C15 C1 C2 -4.1(4) . .
C16 C15 C1 C2 -124.7(3) . .
C17 C15 C1 C2 115.7(3) . .
C40 N6 C37 C38 0.5(3) . .
Mg3 N6 C37 C38 -178.0(2) . .
C40 N6 C37 C44 -178.8(2) . .
Mg3 N6 C37 C44 2.8(5) . .
C46 C44 C37 N6 -177.4(3) . .
C47 C44 C37 N6 -57.6(3) . .
C45 C44 C37 N6 62.1(3) . .
C46 C44 C37 C38 3.5(4) . .
C47 C44 C37 C38 123.3(3) . .
C45 C44 C37 C38 -116.9(3) . .
C9 N4 C10 C11 -178.1(3) . .
Mg2 N4 C10 C11 0.1(3) . .
C9 N4 C10 Mg2 -178.2(4) . .
N5 C11 C10 N4 1.3(4) . .
C12 C11 C10 N4 -176.4(3) . .
Mg2 C11 C10 N4 -0.1(2) . .
N5 C11 C10 Mg2 1.4(2) . .
C12 C11 C10 Mg2 -176.3(3) . .
O1 Mg2 C10 N4 -68.4(2) . .
O2 Mg2 C10 N4 77.3(2) . .
N5 Mg2 C10 N4 178.9(2) . .
Mg1 Mg2 C10 N4 8.4(3) . .
C11 Mg2 C10 N4 179.9(3) . .
O1 Mg2 C10 C11 111.69(18) . .
O2 Mg2 C10 C11 -102.55(18) . .
N5 Mg2 C10 C11 -0.96(14) . .
N4 Mg2 C10 C11 -179.9(3) . .
Mg1 Mg2 C10 C11 -171.44(14) . .
C51 C50 C49 C54 -0.3(4) . .
C51 C50 C49 C48 176.7(2) . .
C29 C24 C25 C26 0.1(4) . .
C23 C24 C25 C26 178.1(3) . .
Mg2 O1 C23 C24 121.3(2) . .
Mg1 O1 C23 C24 -46.4(3) . .
C29 C24 C23 O1 76.9(4) . .
C25 C24 C23 O1 -101.0(3) . .
N1 C1 C2 C3 0.4(3) . .
C15 C1 C2 C3 -180.0(3) . .
C49 C50 C51 C52 0.5(4) . .
N1 C4 C3 C2 0.3(3) . .
C5 C4 C3 C2 178.6(3) . .
Mg1 C4 C3 C2 2.5(6) . .
C1 C2 C3 C4 -0.4(3) . .
C37 N6 C40 C39 -0.4(3) . .
Mg3 N6 C40 C39 178.64(19) . .
C37 N6 C40 C41 178.4(2) . .
Mg3 N6 C40 C41 -2.5(3) . .
C37 N6 C40 Mg3 -179.1(2) . .
O3 Mg3 C40 C39 -69.8(5) 2_756 .
O3 Mg3 C40 C39 76.7(5) . .
N6 Mg3 C40 C39 -2.9(4) . .
N7 Mg3 C40 C39 -179.1(5) . .
C41 Mg3 C40 C39 179.4(6) . .
Mg3 Mg3 C40 C39 66.9(7) 2_756 .
O3 Mg3 C40 N6 -66.8(2) 2_756 .
O3 Mg3 C40 N6 79.68(19) . .
N7 Mg3 C40 N6 -176.1(2) . .
C41 Mg3 C40 N6 -177.7(3) . .
Mg3 Mg3 C40 N6 69.8(5) 2_756 .
O3 Mg3 C40 C41 110.8(2) 2_756 .
O3 Mg3 C40 C41 -102.64(18) . .
N6 Mg3 C40 C41 177.7(3) . .
N7 Mg3 C40 C41 1.56(16) . .
Mg3 Mg3 C40 C41 -112.5(4) 2_756 .
Mg3 O3 C48 C49 -92.0(3) 2_756 .
Mg3 O3 C48 C49 76.3(3) . .
C54 C49 C48 O3 86.9(3) . .
C50 C49 C48 O3 -90.1(3) . .
C50 C49 C54 C53 0.2(4) . .
C48 C49 C54 C53 -176.9(3) . .
C6 N2 C5 C4 177.5(3) . .
Mg1 N2 C5 C4 -0.3(4) . .
C6 N2 C5 Mg1 177.7(4) . .
N1 C4 C5 N2 0.1(4) . .
C3 C4 C5 N2 -178.0(3) . .
Mg1 C4 C5 N2 0.2(3) . .
N1 C4 C5 Mg1 -0.1(2) . .
C3 C4 C5 Mg1 -178.2(3) . .
O2 Mg1 C5 N2 -74.3(3) . .
O1 Mg1 C5 N2 74.6(3) . .
N1 Mg1 C5 N2 -179.7(3) . .
C4 Mg1 C5 N2 -179.7(3) . .
Mg2 Mg1 C5 N2 -12.2(3) . .
O2 Mg1 C5 C4 105.48(18) . .
O1 Mg1 C5 C4 -105.7(2) . .
N1 Mg1 C5 C4 0.06(15) . .
N2 Mg1 C5 C4 179.7(3) . .
Mg2 Mg1 C5 C4 167.54(15) . .
N6 C40 C39 C38 0.2(3) . .
C41 C40 C39 C38 -178.4(3) . .
Mg3 C40 C39 C38 2.4(6) . .
C50 C51 C52 C53 -0.5(4) . .
C24 C25 C26 C27 -0.9(5) . .
N5 C11 C12 C13 0.2(3) . .
C10 C11 C12 C13 178.0(3) . .
Mg2 C11 C12 C13 6.1(5) . .
C14 C13 C12 C11 0.3(3) . .
C51 C52 C53 C54 0.3(5) . .
C49 C54 C53 C52 -0.2(4) . .
C40 C39 C38 C37 0.0(3) . .
N6 C37 C38 C39 -0.3(3) . .
C44 C37 C38 C39 178.8(3) . .
C25 C26 C27 C28 0.8(5) . .
C8 N3 C7 C6 170.3(4) . .
Mg2 O2 C30 C31 -75.0(3) . .
Mg1 O2 C30 C31 84.0(3) . .
C36 C31 C30 O2 -98.2(4) . .
C32 C31 C30 O2 80.0(4) . .
C42' N7 C41 C40 172.6(5) . .
C42 N7 C41 C40 -167.3(5) . .
Mg3 N7 C41 C40 3.3(3) . .
C42' N7 C41 Mg3 169.3(5) . .
C42 N7 C41 Mg3 -170.7(6) . .
C39 C40 C41 N7 177.9(3) . .
N6 C40 C41 N7 -0.6(4) . .
Mg3 C40 C41 N7 -2.5(3) . .
C39 C40 C41 Mg3 -179.6(3) . .
N6 C40 C41 Mg3 1.8(2) . .
O3 Mg3 C41 N7 66.9(3) 2_756 .
O3 Mg3 C41 N7 -81.5(2) . .
N6 Mg3 C41 N7 175.8(2) . .
C40 Mg3 C41 N7 177.1(3) . .
Mg3 Mg3 C41 N7 -21.0(3) 2_756 .
O3 Mg3 C41 C40 -110.2(2) 2_756 .
O3 Mg3 C41 C40 101.46(17) . .
N6 Mg3 C41 C40 -1.29(15) . .
N7 Mg3 C41 C40 -177.1(3) . .
Mg3 Mg3 C41 C40 161.95(16) 2_756 .
C32 C31 C36 C35 0.1(5) . .
C30 C31 C36 C35 178.3(3) . .
C34 C35 C36 C31 -0.2(6) . .
C36 C31 C32 C33 0.1(5) . .
C30 C31 C32 C33 -178.2(3) . .
C25 C24 C29 C28 0.8(5) . .
C23 C24 C29 C28 -177.2(3) . .
C7 N3 C8 C9 -166.1(4) . .
N3 C8 C9 N4 -53.8(6) . .
C10 N4 C9 C8 -161.9(4) . .
Mg2 N4 C9 C8 20.3(6) . .
N3 C7 C6 N2 59.4(5) . .
C5 N2 C6 C7 151.9(3) . .
Mg1 N2 C6 C7 -30.9(5) . .
C36 C35 C34 C33 0.2(6) . .
C26 C27 C28 C29 0.2(6) . .
C24 C29 C28 C27 -1.0(6) . .
C35 C34 C33 C32 0.0(6) . .
C31 C32 C33 C34 -0.1(6) . .
C43 N8 C43' C42' 55.8(7) . .
C43 N8 C43' C42' 167.6(7) 2_756 .
C43' N8 C43' C42' 127.2(7) 2_756 .
C41 N7 C42' C43' 162.6(5) . .
C42 N7 C42' C43' 25.8(10) . .
Mg3 N7 C42' C43' -32.8(10) . .
N8 C43' C42' N7 58.8(9) . .
C41 N7 C42 C43 -133.0(6) . .
C42' N7 C42 C43 -79.5(14) . .
Mg3 N7 C42 C43 57.7(9) . .
C43 N8 C43 C42 -124.4(5) 2_756 .
C43' N8 C43 C42 -167.6(5) 2_756 .
C43' N8 C43 C42 -34.0(4) . .
N7 C42 C43 N8 -73.6(9) . .
